data_4085521
loop_
_publ_author_name
'Chu, Jean-Ho'
'Chen, Shih-Tien'
'Chiang, Meng-Fan'
'Wu, Ming-Jung'

_publ_section_title
;
 Palladium-Catalyzed Direct Ortho Aroylation of 2-Phenoxypyridines with
 Aldehydes and Catalytic Mechanism Investigation
;
_journal_issue 5
_journal_name_full Organometallics
_journal_page_first 953
_journal_paper_doi 10.1021/om501330h
_journal_volume 34
_journal_year 2015
_chemical_formula_moiety 'C18 H12 N2 O4'
_chemical_formula_sum 'C18 H12 N2 O4'
_chemical_formula_weight 320.30
_chemical_name_systematic
;
 ?
;
_space_group_IT_number 14
_symmetry_cell_setting monoclinic
_symmetry_space_group_name_Hall '-P 2ybc'
_symmetry_space_group_name_H-M 'P 1 21/c 1'
_atom_sites_solution_hydrogens geom
_atom_sites_solution_primary direct
_atom_sites_solution_secondary difmap
_audit_creation_method SHELXL-97
_cell_angle_alpha 90.00
_cell_angle_beta 99.965(3)
_cell_angle_gamma 90.00
_cell_formula_units_Z 4
_cell_length_a 6.0929(10)
_cell_length_b 15.534(3)
_cell_length_c 16.056(3)
_cell_measurement_reflns_used 0
_cell_measurement_temperature 296(2)
_cell_measurement_theta_max 0
_cell_measurement_theta_min 0
_cell_volume 1496.7(5)
_computing_molecular_graphics 'Ortep-3 for Windows (Farrugia, 1997)'
_computing_publication_material 'WinGX publication routines (Farrugia, 1999)'
_computing_structure_refinement 'SHELXL-97 (Sheldrick, 1997)'
_computing_structure_solution 'SHELXS-86 (Sheldrick, 1986)'
_diffrn_ambient_temperature 296(2)
_diffrn_measured_fraction_theta_full 0.991
_diffrn_measured_fraction_theta_max 0.991
_diffrn_radiation_monochromator graphite
_diffrn_radiation_source 'fine-focus sealed tube'
_diffrn_radiation_type MoK\a
_diffrn_radiation_wavelength 0.71073
_diffrn_reflns_av_R_equivalents 0.0338
_diffrn_reflns_av_sigmaI/netI 0.0351
_diffrn_reflns_limit_h_max 7
_diffrn_reflns_limit_h_min -7
_diffrn_reflns_limit_k_max 18
_diffrn_reflns_limit_k_min -17
_diffrn_reflns_limit_l_max 13
_diffrn_reflns_limit_l_min -19
_diffrn_reflns_number 9165
_diffrn_reflns_theta_full 25.04
_diffrn_reflns_theta_max 25.04
_diffrn_reflns_theta_min 1.84
_exptl_absorpt_coefficient_mu 0.103
_exptl_absorpt_correction_T_max 0.9699
_exptl_absorpt_correction_T_min 0.9448
_exptl_absorpt_correction_type multi-scan
_exptl_crystal_colour colorless
_exptl_crystal_density_diffrn 1.421
_exptl_crystal_density_method 'not measured'
_exptl_crystal_description prism
_exptl_crystal_F_000 664
_exptl_crystal_size_max 0.56
_exptl_crystal_size_mid 0.41
_exptl_crystal_size_min 0.30
_refine_diff_density_max 0.126
_refine_diff_density_min -0.214
_refine_diff_density_rms 0.038
_refine_ls_extinction_method none
_refine_ls_goodness_of_fit_ref 1.021
_refine_ls_hydrogen_treatment constr
_refine_ls_matrix_type full
_refine_ls_number_parameters 217
_refine_ls_number_reflns 2629
_refine_ls_number_restraints 0
_refine_ls_restrained_S_all 1.021
_refine_ls_R_factor_all 0.0595
_refine_ls_R_factor_gt 0.0387
_refine_ls_shift/su_max 0.000
_refine_ls_shift/su_mean 0.000
_refine_ls_structure_factor_coef Fsqd
_refine_ls_weighting_details 'calc w=1/[\s^2^(Fo^2^)+(0.0478P)^2^+0.2106P] where P=(Fo^2^+2Fc^2^)/3'
_refine_ls_weighting_scheme calc
_refine_ls_wR_factor_gt 0.0899
_refine_ls_wR_factor_ref 0.1015
_reflns_number_gt 1930
_reflns_number_total 2629
_reflns_threshold_expression >2sigma(I)
_cod_data_source_file om501330h_si_002.cif
_cod_data_source_block ch15696
_cod_depositor_comments 'Adding full bibliography for 4085520--4085522.cif.'
_cod_original_cell_volume 1496.7(4)
_cod_original_sg_symbol_H-M 'P 21/c'
_cod_database_code 4085521

loop_
_symmetry_equiv_pos_as_xyz
'x, y, z'
'-x, y+1/2, -z+1/2'
'-x, -y, -z'
'x, -y-1/2, z-1/2'

loop_
_atom_site_label
_atom_site_type_symbol
_atom_site_fract_x
_atom_site_fract_y
_atom_site_fract_z
_atom_site_U_iso_or_equiv
_atom_site_adp_type
_atom_site_occupancy
_atom_site_symmetry_multiplicity
_atom_site_calc_flag
_atom_site_refinement_flags
C1 C 0.5424(3) 0.61520(10) 0.05451(10) 0.0386(4) Uani 1 1 d .
C2 C 0.6724(3) 0.59382(12) 0.13028(10) 0.0471(5) Uani 1 1 d .
H2 H 0.8152 0.6163 0.1453 0.056 Uiso 1 1 calc R
C3 C 0.5871(3) 0.53849(12) 0.18350(10) 0.0454(5) Uani 1 1 d .
H3 H 0.6732 0.5235 0.2351 0.055 Uiso 1 1 calc R
C4 C 0.3743(2) 0.50477(10) 0.16120(9) 0.0343(4) Uani 1 1 d .
C5 C 0.2462(3) 0.52928(11) 0.08500(10) 0.0429(4) Uani 1 1 d .
H5 H 0.1021 0.5080 0.0701 0.051 Uiso 1 1 calc R
C6 C 0.3285(3) 0.58465(11) 0.03098(10) 0.0445(4) Uani 1 1 d .
H6 H 0.2420 0.6010 -0.0201 0.053 Uiso 1 1 calc R
C7 C 0.2758(3) 0.44438(11) 0.21762(10) 0.0379(4) Uani 1 1 d .
C8 C 0.4234(3) 0.40598(10) 0.29250(9) 0.0363(4) Uani 1 1 d .
C9 C 0.6153(3) 0.36235(11) 0.28204(10) 0.0433(4) Uani 1 1 d .
H9 H 0.6545 0.3599 0.2286 0.052 Uiso 1 1 calc R
C10 C 0.7496(3) 0.32237(11) 0.34905(11) 0.0497(5) Uani 1 1 d .
H10 H 0.8761 0.2926 0.3404 0.060 Uiso 1 1 calc R
C11 C 0.6956(3) 0.32684(11) 0.42842(11) 0.0510(5) Uani 1 1 d .
H11 H 0.7855 0.3001 0.4738 0.061 Uiso 1 1 calc R
C12 C 0.5081(3) 0.37096(12) 0.44079(11) 0.0482(5) Uani 1 1 d .
H12 H 0.4729 0.3747 0.4948 0.058 Uiso 1 1 calc R
C13 C 0.3720(3) 0.40967(11) 0.37377(10) 0.0394(4) Uani 1 1 d .
C14 C 0.1304(3) 0.53193(11) 0.37169(10) 0.0393(4) Uani 1 1 d .
C15 C -0.0692(3) 0.56212(13) 0.38984(11) 0.0483(5) Uani 1 1 d .
H15 H -0.1638 0.5269 0.4144 0.058 Uiso 1 1 calc R
C16 C -0.1217(3) 0.64598(14) 0.37017(12) 0.0574(5) Uani 1 1 d .
H16 H -0.2545 0.6692 0.3812 0.069 Uiso 1 1 calc R
C17 C 0.0231(3) 0.69624(13) 0.33392(12) 0.0590(5) Uani 1 1 d .
H17 H -0.0099 0.7535 0.3200 0.071 Uiso 1 1 calc R
C18 C 0.2162(3) 0.65952(12) 0.31904(12) 0.0549(5) Uani 1 1 d .
H18 H 0.3139 0.6933 0.2946 0.066 Uiso 1 1 calc R
N1 N 0.6385(3) 0.67071(10) -0.00417(10) 0.0510(4) Uani 1 1 d .
N2 N 0.2730(2) 0.57729(9) 0.33764(9) 0.0465(4) Uani 1 1 d .
O1 O 0.5207(2) 0.69072(9) -0.07081(8) 0.0684(4) Uani 1 1 d .
O2 O 0.8305(3) 0.69389(11) 0.01599(10) 0.0882(5) Uani 1 1 d .
O3 O 0.07872(19) 0.42592(9) 0.20130(8) 0.0560(4) Uani 1 1 d .
O4 O 0.17982(19) 0.44758(8) 0.39216(7) 0.0500(3) Uani 1 1 d .

loop_
_atom_site_aniso_label
_atom_site_aniso_U_11
_atom_site_aniso_U_22
_atom_site_aniso_U_33
_atom_site_aniso_U_23
_atom_site_aniso_U_13
_atom_site_aniso_U_12
C1 0.0465(10) 0.0337(9) 0.0372(9) 0.0021(7) 0.0115(8) 0.0014(8)
C2 0.0404(10) 0.0538(11) 0.0450(10) 0.0045(9) 0.0016(8) -0.0087(8)
C3 0.0446(10) 0.0542(12) 0.0343(8) 0.0066(8) -0.0022(8) -0.0066(9)
C4 0.0358(9) 0.0351(9) 0.0314(8) -0.0007(7) 0.0043(7) 0.0017(7)
C5 0.0372(9) 0.0478(11) 0.0408(9) 0.0039(8) -0.0012(7) -0.0018(8)
C6 0.0457(10) 0.0478(11) 0.0372(9) 0.0073(8) -0.0010(8) 0.0042(9)
C7 0.0373(10) 0.0369(9) 0.0390(9) -0.0020(7) 0.0057(7) 0.0001(7)
C8 0.0384(9) 0.0317(9) 0.0386(9) 0.0021(7) 0.0062(7) -0.0016(8)
C9 0.0474(10) 0.0430(10) 0.0394(9) -0.0016(8) 0.0071(8) 0.0028(8)
C10 0.0480(10) 0.0434(11) 0.0556(11) 0.0027(9) 0.0032(9) 0.0073(9)
C11 0.0545(12) 0.0451(11) 0.0491(11) 0.0099(9) -0.0028(9) -0.0003(9)
C12 0.0610(12) 0.0471(11) 0.0367(9) 0.0071(8) 0.0086(8) -0.0057(9)
C13 0.0410(9) 0.0337(9) 0.0455(10) 0.0031(8) 0.0133(8) -0.0036(8)
C14 0.0440(10) 0.0410(10) 0.0343(8) -0.0033(8) 0.0103(7) -0.0006(8)
C15 0.0453(11) 0.0575(13) 0.0445(10) -0.0081(9) 0.0149(8) -0.0020(9)
C16 0.0498(11) 0.0647(14) 0.0574(11) -0.0143(11) 0.0086(9) 0.0115(11)
C17 0.0707(14) 0.0426(12) 0.0609(12) -0.0058(10) 0.0039(11) 0.0104(11)
C18 0.0602(12) 0.0411(11) 0.0640(12) 0.0044(10) 0.0127(10) -0.0022(10)
N1 0.0608(11) 0.0450(10) 0.0490(9) 0.0079(7) 0.0142(8) 0.0009(8)
N2 0.0487(9) 0.0394(9) 0.0544(9) 0.0040(7) 0.0172(7) -0.0005(7)
O1 0.0919(11) 0.0647(9) 0.0464(8) 0.0176(7) 0.0054(7) -0.0068(8)
O2 0.0590(10) 0.1047(13) 0.1000(12) 0.0446(10) 0.0116(9) -0.0215(9)
O3 0.0400(7) 0.0666(9) 0.0595(8) 0.0111(7) 0.0030(6) -0.0092(6)
O4 0.0534(8) 0.0435(7) 0.0598(8) 0.0106(6) 0.0284(6) 0.0030(6)

loop_
_atom_type_symbol
_atom_type_description
_atom_type_scat_dispersion_real
_atom_type_scat_dispersion_imag
_atom_type_scat_source
C C 0.0033 0.0016 'International Tables Vol C Tables 4.2.6.8 and 6.1.1.4'
H H 0.0000 0.0000 'International Tables Vol C Tables 4.2.6.8 and 6.1.1.4'
N N 0.0061 0.0033 'International Tables Vol C Tables 4.2.6.8 and 6.1.1.4'
O O 0.0106 0.0060 'International Tables Vol C Tables 4.2.6.8 and 6.1.1.4'

loop_
_geom_angle_atom_site_label_1
_geom_angle_atom_site_label_2
_geom_angle_atom_site_label_3
_geom_angle
C2 C1 C6 122.23(16)
C2 C1 N1 118.49(15)
C6 C1 N1 119.26(14)
C1 C2 C3 118.67(16)
C1 C2 H2 120.7
C3 C2 H2 120.7
C2 C3 C4 120.82(15)
C2 C3 H3 119.6
C4 C3 H3 119.6
C5 C4 C3 118.88(15)
C5 C4 C7 118.81(14)
C3 C4 C7 122.30(13)
C6 C5 C4 121.13(15)
C6 C5 H5 119.4
C4 C5 H5 119.4
C5 C6 C1 118.24(15)
C5 C6 H6 120.9
C1 C6 H6 120.9
O3 C7 C8 120.82(15)
O3 C7 C4 120.00(14)
C8 C7 C4 119.17(13)
C9 C8 C13 117.62(14)
C9 C8 C7 120.00(14)
C13 C8 C7 122.34(14)
C10 C9 C8 121.59(16)
C10 C9 H9 119.2
C8 C9 H9 119.2
C11 C10 C9 119.71(17)
C11 C10 H10 120.1
C9 C10 H10 120.1
C10 C11 C12 119.86(16)
C10 C11 H11 120.1
C12 C11 H11 120.1
C11 C12 C13 120.47(16)
C11 C12 H12 119.8
C13 C12 H12 119.8
C12 C13 O4 115.78(15)
C12 C13 C8 120.73(16)
O4 C13 C8 123.41(14)
N2 C14 O4 118.69(15)
N2 C14 C15 125.29(17)
O4 C14 C15 116.03(16)
C16 C15 C14 117.04(18)
C16 C15 H15 121.5
C14 C15 H15 121.5
C15 C16 C17 119.76(18)
C15 C16 H16 120.1
C17 C16 H16 120.1
C18 C17 C16 118.06(19)
C18 C17 H17 121.0
C16 C17 H17 121.0
N2 C18 C17 123.73(18)
N2 C18 H18 118.1
C17 C18 H18 118.1
O2 N1 O1 123.49(16)
O2 N1 C1 118.37(15)
O1 N1 C1 118.14(15)
C14 N2 C18 116.12(16)
C14 O4 C13 120.85(13)

loop_
_geom_bond_atom_site_label_1
_geom_bond_atom_site_label_2
_geom_bond_distance
C1 C2 1.372(2)
C1 C6 1.377(2)
C1 N1 1.471(2)
C2 C3 1.376(2)
C2 H2 0.9300
C3 C4 1.386(2)
C3 H3 0.9300
C4 C5 1.386(2)
C4 C7 1.500(2)
C5 C6 1.376(2)
C5 H5 0.9300
C6 H6 0.9300
C7 O3 1.2183(18)
C7 C8 1.495(2)
C8 C9 1.387(2)
C8 C13 1.395(2)
C9 C10 1.381(2)
C9 H9 0.9300
C10 C11 1.372(3)
C10 H10 0.9300
C11 C12 1.376(2)
C11 H11 0.9300
C12 C13 1.377(2)
C12 H12 0.9300
C13 O4 1.388(2)
C14 N2 1.310(2)
C14 O4 1.372(2)
C14 C15 1.381(2)
C15 C16 1.365(3)
C15 H15 0.9300
C16 C17 1.380(3)
C16 H16 0.9300
C17 C18 1.365(3)
C17 H17 0.9300
C18 N2 1.343(2)
C18 H18 0.9300
N1 O2 1.2132(19)
N1 O1 1.2209(18)
